data_4038494
loop_
_publ_author_name
'Husain, Ali'
'Ganesan, Asaithampi'
'Ghazal, Basma'
'Makhseed, Saad'

_publ_section_title
;
 Multivalent Allyl-Substituted Macrocycles as Non-Aggregating Building
 Blocks.
;
_journal_name_full 'The Journal of organic chemistry'
_journal_paper_doi 10.1021/acs.joc.0c00859
_journal_year 2020
_chemical_formula_sum 'C36 H30 N4 O6'
_chemical_formula_weight 614.64
_space_group_crystal_system monoclinic
_space_group_IT_number 14
_space_group_name_Hall '-P 2yn'
_space_group_name_H-M_alt 'P 1 21/n 1'
_atom_sites_solution_hydrogens geom
_audit_creation_method SHELXL-2017/1
_cell_angle_alpha 90
_cell_angle_beta 92.507(2)
_cell_angle_gamma 90
_cell_formula_units_Z 4
_cell_length_a 12.8709(4)
_cell_length_b 15.6947(4)
_cell_length_c 16.5272(5)
_cell_measurement_reflns_used 3693
_cell_measurement_temperature 296(2)
_cell_measurement_theta_max 52.3172
_cell_measurement_theta_min 3.8859
_cell_volume 3335.38(17)
_computing_structure_refinement 'SHELXL-2017/1 (Sheldrick, 2017)'
_diffrn_ambient_temperature 296(2)
_diffrn_detector_area_resol_mean 8.3333
_diffrn_measured_fraction_theta_full 0.987
_diffrn_measured_fraction_theta_max 0.987
_diffrn_measurement_device_type 'Bruker X8 Prospector'
_diffrn_measurement_method 'omega and phi scans'
_diffrn_radiation_monochromator 'mirror optics'
_diffrn_radiation_type 'Cu K\a'
_diffrn_radiation_wavelength 1.54178
_diffrn_reflns_av_R_equivalents 0.1535
_diffrn_reflns_av_unetI/netI 0.0915
_diffrn_reflns_Laue_measured_fraction_full 0.987
_diffrn_reflns_Laue_measured_fraction_max 0.987
_diffrn_reflns_limit_h_max 13
_diffrn_reflns_limit_h_min -15
_diffrn_reflns_limit_k_max 18
_diffrn_reflns_limit_k_min -16
_diffrn_reflns_limit_l_max 19
_diffrn_reflns_limit_l_min -15
_diffrn_reflns_number 28049
_diffrn_reflns_point_group_measured_fraction_full 0.987
_diffrn_reflns_point_group_measured_fraction_max 0.987
_diffrn_reflns_theta_full 66.617
_diffrn_reflns_theta_max 66.617
_diffrn_reflns_theta_min 4.264
_diffrn_source_type 'Incoatec Cu-ImS'
_exptl_absorpt_coefficient_mu 0.692
_exptl_absorpt_correction_T_max 0.96
_exptl_absorpt_correction_T_min 0.70
_exptl_absorpt_correction_type multi-scan
_exptl_absorpt_process_details 'SADABS V2008/1 (Bruker AXS Inc.)'
_exptl_crystal_colour 'clear colourless'
_exptl_crystal_density_diffrn 1.224
_exptl_crystal_description Block
_exptl_crystal_F_000 1288
_exptl_crystal_size_max 0.296
_exptl_crystal_size_mid 0.200
_exptl_crystal_size_min 0.067
_refine_diff_density_max 0.443
_refine_diff_density_min -0.260
_refine_diff_density_rms 0.050
_refine_ls_extinction_method none
_refine_ls_goodness_of_fit_ref 0.997
_refine_ls_hydrogen_treatment constr
_refine_ls_matrix_type full
_refine_ls_number_parameters 417
_refine_ls_number_reflns 5828
_refine_ls_number_restraints 31
_refine_ls_restrained_S_all 1.015
_refine_ls_R_factor_all 0.1505
_refine_ls_R_factor_gt 0.0713
_refine_ls_shift/su_max 0.000
_refine_ls_shift/su_mean 0.000
_refine_ls_structure_factor_coef Fsqd
_refine_ls_weighting_details 'w=1/[\s^2^(Fo^2^)+(0.1350P)^2^] where P=(Fo^2^+2Fc^2^)/3'
_refine_ls_weighting_scheme calc
_refine_ls_wR_factor_gt 0.1979
_refine_ls_wR_factor_ref 0.2596
_reflns_Friedel_coverage 0.000
_reflns_number_gt 2669
_reflns_number_total 5828
_reflns_threshold_expression 'I > 2\s(I)'
_cod_data_source_file jo0c00859_si_002.cif
_cod_data_source_block solve1
_cod_original_sg_symbol_H-M 'P 21/n'
_cod_database_code 4038494
_shelx_shelxl_version_number 2017/1
_shelx_space_group_comment
;
The symmetry employed for this shelxl refinement is uniquely defined
by the following loop, which should always be used as a source of
symmetry information in preference to the above space-group names.
They are only intended as comments.
;
_shelx_estimated_absorpt_t_min 0.821
_shelx_estimated_absorpt_t_max 0.955

loop_
_space_group_symop_operation_xyz
'x, y, z'
'-x+1/2, y+1/2, -z+1/2'
'-x, -y, -z'
'x-1/2, -y-1/2, z-1/2'

loop_
_atom_site_label
_atom_site_type_symbol
_atom_site_fract_x
_atom_site_fract_y
_atom_site_fract_z
_atom_site_U_iso_or_equiv
_atom_site_adp_type
_atom_site_occupancy
_atom_site_site_symmetry_order
_atom_site_calc_flag
_atom_site_refinement_flags_posn
_atom_site_refinement_flags_adp
_atom_site_refinement_flags_occupancy
_atom_site_disorder_assembly
_atom_site_disorder_group
O5 O 0.2462(2) 0.6567(2) 0.21275(18) 0.0851(9) Uani 1 1 d . . . . .
O4 O 0.0235(2) 0.63047(16) 0.16577(14) 0.0675(7) Uani 1 1 d . . . . .
O2 O 0.3406(3) 0.5148(2) 0.0360(2) 0.1221(14) Uani 1 1 d . . . . .
N3 N 0.1384(3) 0.75381(19) 0.01333(18) 0.0655(9) Uani 1 1 d . . . . .
O3 O -0.0678(2) 0.67201(18) -0.06976(18) 0.0806(8) Uani 1 1 d . . . . .
C5 C 0.1009(3) 0.6902(2) 0.0532(2) 0.0578(9) Uani 1 1 d . . . . .
O1 O 0.1100(2) 0.60960(16) 0.02705(14) 0.0682(7) Uani 1 1 d . . . . .
C7 C 0.1446(3) 0.5974(2) -0.0532(2) 0.0617(10) Uani 1 1 d . . . . .
C36 C -0.3871(7) 0.6515(8) 0.1016(6) 0.211(4) Uani 1 1 d . U . . .
H36 H -0.399493 0.636057 0.047666 0.254 Uiso 1 1 calc R U . . .
C32 C 0.3468(5) 0.8518(5) 0.1873(4) 0.125(2) Uani 1 1 d . . . . .
H32 H 0.363327 0.901594 0.160241 0.149 Uiso 1 1 calc R U . . .
C31 C 0.3263(4) 0.7897(4) 0.2211(3) 0.0976(16) Uani 1 1 d . . . . .
C30 C 0.2981(4) 0.7149(4) 0.2651(3) 0.1033(16) Uani 1 1 d . . . . .
H30A H 0.360165 0.688524 0.289199 0.124 Uiso 1 1 calc R U . . .
H30B H 0.253271 0.730668 0.308298 0.124 Uiso 1 1 calc R U . . .
C29 C 0.2046(4) 0.5870(3) 0.2549(3) 0.0906(14) Uani 1 1 d . . . . .
H29A H 0.256104 0.567209 0.295181 0.109 Uiso 1 1 calc R U . . .
H29B H 0.190725 0.540752 0.216988 0.109 Uiso 1 1 calc R U . . .
C27 C 0.1071(3) 0.6082(3) 0.2957(2) 0.0766(12) Uani 1 1 d . . . . .
C22 C 0.0170(3) 0.6336(3) 0.2515(2) 0.0651(10) Uani 1 1 d . . . . .
C6 C 0.0534(3) 0.7015(2) 0.1282(2) 0.0579(9) Uani 1 1 d . . . . .
C8 C 0.2494(3) 0.5928(2) -0.0656(2) 0.0690(11) Uani 1 1 d . . . . .
C14 C 0.3292(4) 0.5986(3) 0.0033(3) 0.0890(14) Uani 1 1 d . . . . .
H14A H 0.394979 0.618768 -0.015912 0.107 Uiso 1 1 calc R U . . .
H14B H 0.306272 0.637726 0.044316 0.107 Uiso 1 1 calc R U . . .
C15 C 0.4027(5) 0.5077(4) 0.1026(3) 0.1116(18) Uani 1 1 d . . . . .
H15A H 0.373838 0.540115 0.146243 0.134 Uiso 1 1 calc R U . . .
H15B H 0.470592 0.531067 0.092214 0.134 Uiso 1 1 calc R U . . .
C16 C 0.4136(4) 0.4193(4) 0.1267(3) 0.0903(14) Uani 1 1 d . . . . .
C17 C 0.4311(4) 0.3507(5) 0.1458(4) 0.119(2) Uani 1 1 d . . . . .
H17 H 0.445285 0.294838 0.161338 0.142 Uiso 1 1 calc R U . . .
C26 C 0.0999(4) 0.6054(3) 0.3794(3) 0.0964(15) Uani 1 1 d . . . . .
H26 H 0.157938 0.588469 0.410909 0.116 Uiso 1 1 calc R U . . .
C25 C 0.0126(5) 0.6263(4) 0.4168(3) 0.1048(18) Uani 1 1 d . . . . .
C28 C 0.0070(6) 0.6238(5) 0.5093(3) 0.162(3) Uani 1 1 d . . . . .
H28A H -0.061604 0.606952 0.523432 0.243 Uiso 1 1 calc R U . . .
H28B H 0.022262 0.679270 0.531146 0.243 Uiso 1 1 calc R U . . .
H28C H 0.056802 0.583484 0.531219 0.243 Uiso 1 1 calc R U . . .
C24 C -0.0736(4) 0.6504(4) 0.3710(3) 0.1033(17) Uani 1 1 d . . . . .
H24 H -0.133953 0.664672 0.396739 0.124 Uiso 1 1 calc R U . . .
C23 C -0.0734(3) 0.6541(3) 0.2859(3) 0.0800(13) Uani 1 1 d . . . . .
C3 C 0.1246(3) 0.8318(2) 0.0463(2) 0.0640(10) Uani 1 1 d . . . . .
C4 C 0.0748(3) 0.8435(2) 0.1167(2) 0.0621(10) Uani 1 1 d . . . . .
C2 C 0.0588(4) 0.9270(3) 0.1480(3) 0.0806(12) Uani 1 1 d . . . . .
N1 N 0.0477(4) 0.9951(3) 0.1704(3) 0.1176(15) Uani 1 1 d . . . . .
N4 N 0.0396(2) 0.7763(2) 0.15942(18) 0.0635(8) Uani 1 1 d . . . . .
C1 C 0.1704(4) 0.9022(3) 0.0056(3) 0.0894(14) Uani 1 1 d . . . . .
N2 N 0.2092(5) 0.9587(3) -0.0231(3) 0.1302(19) Uani 1 1 d . . . . .
C9 C 0.2780(4) 0.5781(3) -0.1445(3) 0.0812(12) Uani 1 1 d . . . . .
H9 H 0.348357 0.574945 -0.154871 0.097 Uiso 1 1 calc R U . . .
C10 C 0.2057(4) 0.5679(3) -0.2084(3) 0.0802(13) Uani 1 1 d . . . . .
C13 C 0.2413(5) 0.5537(4) -0.2936(3) 0.118(2) Uani 1 1 d . . . . .
H13A H 0.235343 0.494384 -0.307076 0.177 Uiso 1 1 calc R U . . .
H13B H 0.312484 0.571283 -0.296546 0.177 Uiso 1 1 calc R U . . .
H13C H 0.198635 0.586566 -0.331098 0.177 Uiso 1 1 calc R U . . .
C11 C 0.1028(4) 0.5704(3) -0.1907(2) 0.0775(13) Uani 1 1 d . . . . .
H11 H 0.053346 0.561751 -0.232682 0.093 Uiso 1 1 calc R U . . .
C12 C 0.0682(3) 0.5851(2) -0.1134(2) 0.0658(10) Uani 1 1 d . . . . .
C18 C -0.0431(3) 0.5885(3) -0.0960(3) 0.0781(12) Uani 1 1 d . . . . .
H18A H -0.084946 0.574303 -0.144369 0.094 Uiso 1 1 calc R U . . .
H18B H -0.058120 0.547512 -0.054181 0.094 Uiso 1 1 calc R U . . .
C19 C -0.1607(3) 0.6765(3) -0.0281(3) 0.0875(14) Uani 1 1 d . . . . .
H19A H -0.157636 0.637594 0.017620 0.105 Uiso 1 1 calc R U . . .
H19B H -0.219282 0.660594 -0.063790 0.105 Uiso 1 1 calc R U . . .
C20 C -0.1728(4) 0.7629(4) -0.0002(3) 0.0899(14) Uani 1 1 d . . . . .
C21 C -0.1790(4) 0.8321(4) 0.0218(3) 0.1069(17) Uani 1 1 d . . . . .
H21 H -0.184030 0.888153 0.039490 0.128 Uiso 1 1 calc R U . . .
C33 C -0.1678(4) 0.6808(4) 0.2348(3) 0.1094(17) Uani 1 1 d . U . . .
H33A H -0.162526 0.740417 0.220034 0.131 Uiso 1 1 calc R U . . .
H33B H -0.173237 0.647173 0.185578 0.131 Uiso 1 1 calc R U . . .
O6 O -0.2554(3) 0.6677(3) 0.2808(3) 0.1499(15) Uani 1 1 d . U . . .
C34 C -0.3542(5) 0.6960(5) 0.2455(5) 0.152(2) Uani 1 1 d . U . . .
H34A H -0.409454 0.674365 0.277889 0.182 Uiso 1 1 calc R U . . .
H34B H -0.356734 0.757712 0.247496 0.182 Uiso 1 1 calc R U . . .
C35 C -0.3721(6) 0.6703(5) 0.1673(5) 0.141(2) Uani 1 1 d . U . . .

loop_
_atom_site_aniso_label
_atom_site_aniso_U_11
_atom_site_aniso_U_22
_atom_site_aniso_U_33
_atom_site_aniso_U_23
_atom_site_aniso_U_13
_atom_site_aniso_U_12
O5 0.0784(19) 0.100(2) 0.0762(18) -0.0101(17) -0.0024(16) -0.0073(17)
O4 0.0856(19) 0.0642(16) 0.0528(14) 0.0020(12) 0.0044(13) -0.0166(14)
O2 0.167(4) 0.094(3) 0.100(2) -0.002(2) -0.053(2) 0.032(2)
N3 0.087(2) 0.0543(19) 0.0559(18) -0.0033(15) 0.0089(17) -0.0037(16)
O3 0.081(2) 0.0686(19) 0.092(2) -0.0051(15) 0.0083(17) -0.0025(15)
C5 0.070(2) 0.051(2) 0.052(2) -0.0055(17) -0.0012(19) -0.0020(18)
O1 0.096(2) 0.0556(16) 0.0530(14) -0.0016(12) 0.0081(14) -0.0042(14)
C7 0.086(3) 0.049(2) 0.050(2) 0.0004(16) 0.007(2) 0.000(2)
C36 0.143(6) 0.292(11) 0.197(8) -0.052(9) -0.015(7) -0.032(7)
C32 0.143(5) 0.135(5) 0.096(4) -0.009(4) 0.005(4) -0.052(4)
C31 0.094(4) 0.123(5) 0.076(3) -0.014(3) 0.006(3) -0.042(3)
C30 0.104(4) 0.119(4) 0.085(3) -0.008(3) -0.010(3) -0.028(3)
C29 0.086(3) 0.084(3) 0.100(3) 0.006(3) -0.012(3) 0.000(3)
C27 0.083(3) 0.078(3) 0.069(3) 0.006(2) -0.005(2) -0.017(2)
C22 0.075(3) 0.070(3) 0.050(2) -0.0030(18) 0.004(2) -0.016(2)
C6 0.063(2) 0.062(2) 0.048(2) 0.0002(18) -0.0013(18) -0.0082(18)
C8 0.079(3) 0.058(2) 0.069(3) 0.0007(19) 0.002(2) 0.006(2)
C14 0.094(3) 0.083(3) 0.088(3) 0.000(3) -0.015(3) 0.009(3)
C15 0.127(4) 0.110(4) 0.096(4) -0.007(3) -0.015(3) 0.021(4)
C16 0.080(3) 0.104(4) 0.087(3) 0.010(3) 0.001(3) 0.006(3)
C17 0.109(4) 0.113(5) 0.132(5) 0.034(4) -0.019(4) 0.007(4)
C26 0.114(4) 0.110(4) 0.064(3) 0.011(3) -0.011(3) -0.028(3)
C25 0.120(4) 0.140(5) 0.054(3) 0.006(3) 0.007(3) -0.046(4)
C28 0.210(8) 0.221(8) 0.055(3) 0.007(4) 0.007(4) -0.058(6)
C24 0.105(4) 0.130(5) 0.076(3) -0.010(3) 0.025(3) -0.039(3)
C23 0.075(3) 0.098(3) 0.068(3) -0.002(2) 0.009(2) -0.024(2)
C3 0.077(3) 0.056(2) 0.059(2) 0.0025(19) 0.006(2) -0.0075(19)
C4 0.071(2) 0.054(2) 0.061(2) -0.0048(19) -0.003(2) -0.0051(19)
C2 0.097(3) 0.063(3) 0.082(3) -0.008(2) 0.008(3) -0.001(2)
N1 0.144(4) 0.074(3) 0.136(4) -0.020(3) 0.020(3) -0.003(3)
N4 0.070(2) 0.062(2) 0.0579(18) -0.0080(16) -0.0004(16) -0.0057(16)
C1 0.126(4) 0.062(3) 0.082(3) 0.002(2) 0.020(3) -0.003(3)
N2 0.208(6) 0.072(3) 0.115(4) 0.005(3) 0.055(4) -0.022(3)
C9 0.090(3) 0.078(3) 0.078(3) -0.002(2) 0.018(3) 0.010(2)
C10 0.110(4) 0.066(3) 0.065(3) -0.004(2) 0.015(3) 0.006(3)
C13 0.163(6) 0.124(5) 0.068(3) -0.019(3) 0.030(3) 0.002(4)
C11 0.109(4) 0.065(3) 0.058(2) -0.0099(19) -0.007(3) -0.002(2)
C12 0.079(3) 0.053(2) 0.066(2) -0.0051(18) 0.000(2) -0.0045(19)
C18 0.090(3) 0.059(3) 0.084(3) -0.006(2) -0.005(2) -0.007(2)
C19 0.073(3) 0.087(3) 0.102(3) -0.001(3) -0.004(3) 0.000(2)
C20 0.082(3) 0.095(4) 0.092(3) -0.003(3) -0.008(3) 0.017(3)
C21 0.119(4) 0.100(4) 0.101(4) -0.007(3) -0.004(3) 0.024(3)
C33 0.075(3) 0.144(5) 0.110(4) 0.019(3) 0.023(3) -0.006(3)
O6 0.103(3) 0.213(4) 0.135(3) -0.007(3) 0.025(2) 0.003(3)
C34 0.113(4) 0.174(5) 0.169(5) -0.022(5) 0.014(4) 0.030(4)
C35 0.114(4) 0.149(5) 0.159(6) -0.029(5) -0.011(5) -0.023(4)

loop_
_atom_type_symbol
_atom_type_description
_atom_type_scat_dispersion_real
_atom_type_scat_dispersion_imag
_atom_type_scat_source
C C 0.0181 0.0091 'International Tables Vol C Tables 4.2.6.8 and 6.1.1.4'
H H 0.0000 0.0000 'International Tables Vol C Tables 4.2.6.8 and 6.1.1.4'
N N 0.0311 0.0180 'International Tables Vol C Tables 4.2.6.8 and 6.1.1.4'
O O 0.0492 0.0322 'International Tables Vol C Tables 4.2.6.8 and 6.1.1.4'

loop_
_geom_angle_atom_site_label_1
_geom_angle_atom_site_label_2
_geom_angle_atom_site_label_3
_geom_angle
_geom_angle_site_symmetry_1
_geom_angle_site_symmetry_3
_geom_angle_publ_flag
C30 O5 C29 112.3(4) . . ?
C6 O4 C22 117.5(3) . . ?
C15 O2 C14 115.8(4) . . ?
C5 N3 C3 115.6(3) . . ?
C19 O3 C18 113.7(3) . . ?
N3 C5 O1 121.4(3) . . ?
N3 C5 C6 122.0(3) . . ?
O1 C5 C6 116.5(3) . . ?
C5 O1 C7 117.3(3) . . ?
C8 C7 C12 123.8(4) . . ?
C8 C7 O1 119.5(4) . . ?
C12 C7 O1 116.5(4) . . ?
C35 C36 H36 180.0 . . ?
C31 C32 H32 180.0 . . ?
C32 C31 C30 177.6(7) . . ?
O5 C30 C31 110.1(4) . . ?
O5 C30 H30A 109.6 . . ?
C31 C30 H30A 109.6 . . ?
O5 C30 H30B 109.6 . . ?
C31 C30 H30B 109.6 . . ?
H30A C30 H30B 108.2 . . ?
O5 C29 C27 113.2(4) . . ?
O5 C29 H29A 108.9 . . ?
C27 C29 H29A 108.9 . . ?
O5 C29 H29B 108.9 . . ?
C27 C29 H29B 108.9 . . ?
H29A C29 H29B 107.7 . . ?
C26 C27 C22 116.0(5) . . ?
C26 C27 C29 122.5(5) . . ?
C22 C27 C29 121.5(4) . . ?
C23 C22 C27 123.7(4) . . ?
C23 C22 O4 120.9(4) . . ?
C27 C22 O4 115.2(4) . . ?
N4 C6 O4 121.4(3) . . ?
N4 C6 C5 122.2(3) . . ?
O4 C6 C5 116.4(3) . . ?
C7 C8 C9 116.8(4) . . ?
C7 C8 C14 121.7(4) . . ?
C9 C8 C14 121.4(4) . . ?
O2 C14 C8 106.7(4) . . ?
O2 C14 H14A 110.4 . . ?
C8 C14 H14A 110.4 . . ?
O2 C14 H14B 110.4 . . ?
C8 C14 H14B 110.4 . . ?
H14A C14 H14B 108.6 . . ?
O2 C15 C16 110.7(5) . . ?
O2 C15 H15A 109.5 . . ?
C16 C15 H15A 109.5 . . ?
O2 C15 H15B 109.5 . . ?
C16 C15 H15B 109.5 . . ?
H15A C15 H15B 108.1 . . ?
C17 C16 C15 174.2(6) . . ?
C16 C17 H17 180.0 . . ?
C25 C26 C27 122.8(5) . . ?
C25 C26 H26 118.6 . . ?
C27 C26 H26 118.6 . . ?
C26 C25 C24 119.0(5) . . ?
C26 C25 C28 121.8(6) . . ?
C24 C25 C28 119.1(6) . . ?
C25 C28 H28A 109.5 . . ?
C25 C28 H28B 109.5 . . ?
H28A C28 H28B 109.5 . . ?
C25 C28 H28C 109.5 . . ?
H28A C28 H28C 109.5 . . ?
H28B C28 H28C 109.5 . . ?
C25 C24 C23 121.9(5) . . ?
C25 C24 H24 119.1 . . ?
C23 C24 H24 119.1 . . ?
C22 C23 C24 116.6(5) . . ?
C22 C23 C33 121.1(4) . . ?
C24 C23 C33 122.3(5) . . ?
N3 C3 C4 122.6(3) . . ?
N3 C3 C1 116.4(4) . . ?
C4 C3 C1 120.9(4) . . ?
N4 C4 C3 121.2(3) . . ?
N4 C4 C2 117.9(4) . . ?
C3 C4 C2 120.9(4) . . ?
N1 C2 C4 177.3(6) . . ?
C6 N4 C4 116.2(3) . . ?
N2 C1 C3 176.7(6) . . ?
C10 C9 C8 122.5(4) . . ?
C10 C9 H9 118.8 . . ?
C8 C9 H9 118.8 . . ?
C11 C10 C9 117.3(4) . . ?
C11 C10 C13 122.5(5) . . ?
C9 C10 C13 120.2(5) . . ?
C10 C13 H13A 109.5 . . ?
C10 C13 H13B 109.5 . . ?
H13A C13 H13B 109.5 . . ?
C10 C13 H13C 109.5 . . ?
H13A C13 H13C 109.5 . . ?
H13B C13 H13C 109.5 . . ?
C10 C11 C12 123.5(4) . . ?
C10 C11 H11 118.3 . . ?
C12 C11 H11 118.3 . . ?
C7 C12 C11 116.0(4) . . ?
C7 C12 C18 121.4(4) . . ?
C11 C12 C18 122.5(4) . . ?
O3 C18 C12 109.0(3) . . ?
O3 C18 H18A 109.9 . . ?
C12 C18 H18A 109.9 . . ?
O3 C18 H18B 109.9 . . ?
C12 C18 H18B 109.9 . . ?
H18A C18 H18B 108.3 . . ?
O3 C19 C20 108.0(4) . . ?
O3 C19 H19A 110.1 . . ?
C20 C19 H19A 110.1 . . ?
O3 C19 H19B 110.1 . . ?
C20 C19 H19B 110.1 . . ?
H19A C19 H19B 108.4 . . ?
C21 C20 C19 177.8(6) . . ?
C20 C21 H21 180.0 . . ?
O6 C33 C23 107.7(4) . . ?
O6 C33 H33A 110.2 . . ?
C23 C33 H33A 110.2 . . ?
O6 C33 H33B 110.2 . . ?
C23 C33 H33B 110.2 . . ?
H33A C33 H33B 108.5 . . ?
C33 O6 C34 116.8(5) . . ?
C35 C34 O6 113.6(6) . . ?
C35 C34 H34A 108.8 . . ?
O6 C34 H34A 108.8 . . ?
C35 C34 H34B 108.8 . . ?
O6 C34 H34B 108.8 . . ?
H34A C34 H34B 107.7 . . ?
C36 C35 C34 177.9(12) . . ?

loop_
_geom_bond_atom_site_label_1
_geom_bond_atom_site_label_2
_geom_bond_distance
_geom_bond_site_symmetry_2
_geom_bond_publ_flag
O5 C30 1.407(5) . ?
O5 C29 1.414(5) . ?
O4 C6 1.341(4) . ?
O4 C22 1.424(4) . ?
O2 C15 1.337(5) . ?
O2 C14 1.428(5) . ?
N3 C5 1.301(4) . ?
N3 C3 1.354(5) . ?
O3 C19 1.408(5) . ?
O3 C18 1.421(5) . ?
C5 O1 1.343(4) . ?
C5 C6 1.417(5) . ?
O1 C7 1.429(4) . ?
C7 C8 1.376(5) . ?
C7 C12 1.382(5) . ?
C36 C35 1.134(10) . ?
C36 H36 0.9300 . ?
C32 C31 1.159(7) . ?
C32 H32 0.9300 . ?
C31 C30 1.435(7) . ?
C30 H30A 0.9700 . ?
C30 H30B 0.9700 . ?
C29 C27 1.489(6) . ?
C29 H29A 0.9700 . ?
C29 H29B 0.9700 . ?
C27 C26 1.392(6) . ?
C27 C22 1.400(6) . ?
C22 C23 1.356(6) . ?
C6 N4 1.297(5) . ?
C8 C9 1.390(6) . ?
C8 C14 1.503(6) . ?
C14 H14A 0.9700 . ?
C14 H14B 0.9700 . ?
C15 C16 1.448(8) . ?
C15 H15A 0.9700 . ?
C15 H15B 0.9700 . ?
C16 C17 1.141(7) . ?
C17 H17 0.9300 . ?
C26 C25 1.347(7) . ?
C26 H26 0.9300 . ?
C25 C24 1.369(8) . ?
C25 C28 1.533(7) . ?
C28 H28A 0.9600 . ?
C28 H28B 0.9600 . ?
C28 H28C 0.9600 . ?
C24 C23 1.407(6) . ?
C24 H24 0.9300 . ?
C23 C33 1.509(7) . ?
C3 C4 1.366(5) . ?
C3 C1 1.433(6) . ?
C4 N4 1.359(5) . ?
C4 C2 1.427(6) . ?
C2 N1 1.141(5) . ?
C1 N2 1.132(6) . ?
C9 C10 1.386(6) . ?
C9 H9 0.9300 . ?
C10 C11 1.369(6) . ?
C10 C13 1.517(6) . ?
C13 H13A 0.9600 . ?
C13 H13B 0.9600 . ?
C13 H13C 0.9600 . ?
C11 C12 1.391(6) . ?
C11 H11 0.9300 . ?
C12 C18 1.474(6) . ?
C18 H18A 0.9700 . ?
C18 H18B 0.9700 . ?
C19 C20 1.443(7) . ?
C19 H19A 0.9700 . ?
C19 H19B 0.9700 . ?
C20 C21 1.150(7) . ?
C21 H21 0.9300 . ?
C33 O6 1.402(6) . ?
C33 H33A 0.9700 . ?
C33 H33B 0.9700 . ?
O6 C34 1.445(7) . ?
C34 C35 1.363(9) . ?
C34 H34A 0.9700 . ?
C34 H34B 0.9700 . ?

loop_
_geom_torsion_atom_site_label_1
_geom_torsion_atom_site_label_2
_geom_torsion_atom_site_label_3
_geom_torsion_atom_site_label_4
_geom_torsion
_geom_torsion_site_symmetry_1
_geom_torsion_site_symmetry_2
_geom_torsion_site_symmetry_3
_geom_torsion_site_symmetry_4
_geom_torsion_publ_flag
C3 N3 C5 O1 -179.6(3) . . . . ?
C3 N3 C5 C6 -3.1(5) . . . . ?
N3 C5 O1 C7 -11.5(5) . . . . ?
C6 C5 O1 C7 171.8(3) . . . . ?
C5 O1 C7 C8 87.8(4) . . . . ?
C5 O1 C7 C12 -96.4(4) . . . . ?
C29 O5 C30 C31 -172.1(4) . . . . ?
C30 O5 C29 C27 77.4(5) . . . . ?
O5 C29 C27 C26 -116.4(5) . . . . ?
O5 C29 C27 C22 62.6(5) . . . . ?
C26 C27 C22 C23 -0.4(6) . . . . ?
C29 C27 C22 C23 -179.5(4) . . . . ?
C26 C27 C22 O4 -175.9(4) . . . . ?
C29 C27 C22 O4 5.0(6) . . . . ?
C6 O4 C22 C23 92.1(5) . . . . ?
C6 O4 C22 C27 -92.3(4) . . . . ?
C22 O4 C6 N4 -25.6(5) . . . . ?
C22 O4 C6 C5 154.3(3) . . . . ?
N3 C5 C6 N4 3.8(6) . . . . ?
O1 C5 C6 N4 -179.5(3) . . . . ?
N3 C5 C6 O4 -176.1(3) . . . . ?
O1 C5 C6 O4 0.6(5) . . . . ?
C12 C7 C8 C9 2.5(6) . . . . ?
O1 C7 C8 C9 177.9(3) . . . . ?
C12 C7 C8 C14 -174.2(4) . . . . ?
O1 C7 C8 C14 1.2(6) . . . . ?
C15 O2 C14 C8 -174.9(4) . . . . ?
C7 C8 C14 O2 84.8(5) . . . . ?
C9 C8 C14 O2 -91.8(5) . . . . ?
C14 O2 C15 C16 -176.1(4) . . . . ?
C22 C27 C26 C25 -0.5(7) . . . . ?
C29 C27 C26 C25 178.6(5) . . . . ?
C27 C26 C25 C24 0.8(8) . . . . ?
C27 C26 C25 C28 -179.3(5) . . . . ?
C26 C25 C24 C23 -0.1(8) . . . . ?
C28 C25 C24 C23 179.9(5) . . . . ?
C27 C22 C23 C24 1.0(7) . . . . ?
O4 C22 C23 C24 176.2(4) . . . . ?
C27 C22 C23 C33 -179.9(4) . . . . ?
O4 C22 C23 C33 -4.7(7) . . . . ?
C25 C24 C23 C22 -0.7(7) . . . . ?
C25 C24 C23 C33 -179.8(5) . . . . ?
C5 N3 C3 C4 0.1(6) . . . . ?
C5 N3 C3 C1 176.7(4) . . . . ?
N3 C3 C4 N4 2.6(6) . . . . ?
C1 C3 C4 N4 -173.9(4) . . . . ?
N3 C3 C4 C2 -177.9(4) . . . . ?
C1 C3 C4 C2 5.5(6) . . . . ?
O4 C6 N4 C4 178.9(3) . . . . ?
C5 C6 N4 C4 -1.0(5) . . . . ?
C3 C4 N4 C6 -2.0(5) . . . . ?
C2 C4 N4 C6 178.5(4) . . . . ?
C7 C8 C9 C10 -0.3(6) . . . . ?
C14 C8 C9 C10 176.4(4) . . . . ?
C8 C9 C10 C11 -1.9(6) . . . . ?
C8 C9 C10 C13 178.7(4) . . . . ?
C9 C10 C11 C12 2.1(6) . . . . ?
C13 C10 C11 C12 -178.5(4) . . . . ?
C8 C7 C12 C11 -2.3(6) . . . . ?
O1 C7 C12 C11 -177.9(3) . . . . ?
C8 C7 C12 C18 178.3(4) . . . . ?
O1 C7 C12 C18 2.8(5) . . . . ?
C10 C11 C12 C7 -0.1(6) . . . . ?
C10 C11 C12 C18 179.3(4) . . . . ?
C19 O3 C18 C12 -161.2(4) . . . . ?
C7 C12 C18 O3 63.7(5) . . . . ?
C11 C12 C18 O3 -115.5(4) . . . . ?
C18 O3 C19 C20 176.1(4) . . . . ?
C22 C23 C33 O6 158.8(5) . . . . ?
C24 C23 C33 O6 -22.1(7) . . . . ?
C23 C33 O6 C34 175.0(5) . . . . ?
C33 O6 C34 C35 48.2(9) . . . . ?
